data_4031724
loop_
_publ_author_name
'Miranda, Luis D.'
'Hern\'andez-V\'azquez, Eduardo'

_publ_section_title
;
 Multicomponent/Palladium-Catalyzed Cascade Entry to Benzopyrrolizidine
 Derivatives: Synthesis and Antioxidant Evaluation.
;
_journal_issue 21
_journal_name_full 'The Journal of organic chemistry'
_journal_page_first 10611
_journal_page_last 10623
_journal_paper_doi 10.1021/acs.joc.5b01742
_journal_volume 80
_journal_year 2015
_chemical_formula_moiety 'C27 H31 Cl N2 O5'
_chemical_formula_sum 'C27 H31 Cl N2 O5'
_chemical_formula_weight 498.99
_chemical_name_systematic
;
 ?
;
_space_group_crystal_system monoclinic
_space_group_IT_number 14
_space_group_name_Hall '-P 2yn'
_space_group_name_H-M_alt 'P 1 21/n 1'
_symmetry_space_group_name_Hall '-P 2yn'
_symmetry_space_group_name_H-M 'P 1 21/n 1'
_atom_sites_solution_hydrogens mixed
_atom_sites_solution_primary direct
_atom_sites_solution_secondary difmap
_audit_creation_method SHELXL-2014
_cell_angle_alpha 90
_cell_angle_beta 99.218(2)
_cell_angle_gamma 90
_cell_formula_units_Z 4
_cell_length_a 8.4979(6)
_cell_length_b 12.5318(9)
_cell_length_c 24.3558(17)
_cell_measurement_reflns_used 6247
_cell_measurement_temperature 298(2)
_cell_measurement_theta_max 27.36
_cell_measurement_theta_min 2.35
_cell_volume 2560.3(3)
_computing_cell_refinement 'APEX2 v2012.10.0(Bruker, 2012)'
_computing_data_collection 'APEX2 v2012.10.0(Bruker, 2012)'
_computing_data_reduction 'SAINT V8.27B (Bruker, 2012)'
_computing_molecular_graphics 'SHELXTL V 6.12 (Sheldrick, 2000)'
_computing_publication_material 'SHELXTL V 6.12 (Sheldrick, 2000)'
_computing_structure_refinement 'SHELXL-2014 (Sheldrick, 2014/1)'
_computing_structure_solution 'SHELXS-97 (Sheldrick, 2008)'
_diffrn_ambient_temperature 298(2)
_diffrn_detector_area_resol_mean 8.333
_diffrn_measured_fraction_theta_full 0.999
_diffrn_measured_fraction_theta_max 0.998
_diffrn_measurement_device_type 'Bruker Smart Apex CCD diffractometer 01-670-01'
_diffrn_measurement_method \w-scans
_diffrn_radiation_monochromator graphite
_diffrn_radiation_source 'fine-focus sealed tube'
_diffrn_radiation_type MoK\a
_diffrn_radiation_wavelength 0.71073
_diffrn_reflns_av_R_equivalents 0.0311
_diffrn_reflns_av_unetI/netI 0.0387
_diffrn_reflns_laue_measured_fraction_full 0.999
_diffrn_reflns_laue_measured_fraction_max 0.998
_diffrn_reflns_limit_h_max 11
_diffrn_reflns_limit_h_min -11
_diffrn_reflns_limit_k_max 10
_diffrn_reflns_limit_k_min -16
_diffrn_reflns_limit_l_max 31
_diffrn_reflns_limit_l_min -24
_diffrn_reflns_number 17121
_diffrn_reflns_point_group_measured_fraction_full 0.999
_diffrn_reflns_point_group_measured_fraction_max 0.998
_diffrn_reflns_theta_full 25.242
_diffrn_reflns_theta_max 27.507
_diffrn_reflns_theta_min 2.348
_diffrn_source MoK\a
_exptl_absorpt_coefficient_mu 0.189
_exptl_absorpt_correction_T_max 0.9634
_exptl_absorpt_correction_T_min 0.9085
_exptl_absorpt_correction_type multi-scan
_exptl_absorpt_process_details '(Sheldrick, 2012)'
_exptl_crystal_colour colourless
_exptl_crystal_density_diffrn 1.295
_exptl_crystal_description prism
_exptl_crystal_F_000 1056
_exptl_crystal_size_max 0.482
_exptl_crystal_size_mid 0.305
_exptl_crystal_size_min 0.199
_refine_diff_density_max 0.338
_refine_diff_density_min -0.252
_refine_diff_density_rms 0.045
_refine_ls_extinction_method none
_refine_ls_goodness_of_fit_ref 1.029
_refine_ls_hydrogen_treatment mixed
_refine_ls_matrix_type full
_refine_ls_number_parameters 324
_refine_ls_number_reflns 5876
_refine_ls_number_restraints 0
_refine_ls_restrained_S_all 1.029
_refine_ls_R_factor_all 0.0855
_refine_ls_R_factor_gt 0.0534
_refine_ls_shift/su_max 0.000
_refine_ls_shift/su_mean 0.000
_refine_ls_structure_factor_coef Fsqd
_refine_ls_weighting_details 'w=1/[\s^2^(Fo^2^)+(0.0662P)^2^+0.8196P] where P=(Fo^2^+2Fc^2^)/3'
_refine_ls_weighting_scheme calc
_refine_ls_wR_factor_gt 0.1283
_refine_ls_wR_factor_ref 0.1483
_reflns_Friedel_coverage 0.000
_reflns_number_gt 3918
_reflns_number_total 5876
_reflns_threshold_expression 'I > 2\s(I)'
_cod_data_source_file jo5b01742_si_003.cif
_cod_data_source_block 333MGL14
_cod_depositor_comments 'Adding full bibliography for 4031723--4031724.cif.'
_cod_original_cell_volume 2560.2(3)
_cod_database_code 4031724
_shelx_space_group_comment
;
The symmetry employed for this shelxl refinement is uniquely defined
by the following loop, which should always be used as a source of
symmetry information in preference to the above space-group names.
They are only intended as comments.
;
_shelx_estimated_absorpt_t_min 0.914
_shelx_estimated_absorpt_t_max 0.963
_shelxl_version_number 2014-3

loop_
_space_group_symop_operation_xyz
'x, y, z'
'-x+1/2, y+1/2, -z+1/2'
'-x, -y, -z'
'x-1/2, -y-1/2, z-1/2'

loop_
_atom_site_label
_atom_site_type_symbol
_atom_site_fract_x
_atom_site_fract_y
_atom_site_fract_z
_atom_site_U_iso_or_equiv
_atom_site_adp_type
_atom_site_occupancy
_atom_site_site_symmetry_order
_atom_site_calc_flag
_atom_site_refinement_flags_posn
_atom_site_refinement_flags_adp
Cl1 Cl 0.18242(7) -0.02981(6) 0.22663(3) 0.0715(2) Uani 1 1 d . .
O1 O 0.69605(18) 0.42088(11) 0.49771(6) 0.0463(4) Uani 1 1 d . .
O2 O 0.6296(2) 0.12246(12) 0.38385(7) 0.0588(4) Uani 1 1 d . .
O3 O 0.58901(17) 0.12129(11) 0.27256(6) 0.0497(4) Uani 1 1 d . .
O4 O 0.6395(2) 0.29564(12) 0.21525(6) 0.0570(4) Uani 1 1 d . .
O5 O 0.69060(19) 0.84926(12) 0.42852(7) 0.0582(4) Uani 1 1 d . .
N1 N 0.69111(17) 0.60206(12) 0.50781(6) 0.0344(4) Uani 1 1 d . .
N2 N 0.49068(19) 0.73181(15) 0.43371(7) 0.0427(4) Uani 1 1 d . .
H2 H 0.462(3) 0.681(2) 0.4490(10) 0.051 Uiso 1 1 d . U
C1 C 0.7254(2) 0.51055(15) 0.48195(8) 0.0347(4) Uani 1 1 d . .
C2 C 0.8068(2) 0.54330(15) 0.43449(8) 0.0366(4) Uani 1 1 d . .
C3 C 0.8777(2) 0.65159(15) 0.45088(9) 0.0405(5) Uani 1 1 d . .
H3A H 0.8836 0.6953 0.4184 0.049 Uiso 1 1 calc R U
H3B H 0.9833 0.6450 0.4726 0.049 Uiso 1 1 calc R U
C4 C 0.7586(2) 0.69830(14) 0.48600(8) 0.0344(4) Uani 1 1 d . .
C5 C 0.8246(2) 0.75770(16) 0.53839(8) 0.0394(5) Uani 1 1 d . .
C6 C 0.9150(3) 0.85085(18) 0.54386(10) 0.0494(5) Uani 1 1 d . .
H6 H 0.9417 0.8854 0.5128 0.059 Uiso 1 1 calc R U
C7 C 0.9636(3) 0.8903(2) 0.59662(12) 0.0639(7) Uani 1 1 d . .
H7 H 1.0258 0.9517 0.6014 0.077 Uiso 1 1 calc R U
C8 C 0.9213(3) 0.8400(2) 0.64249(11) 0.0684(7) Uani 1 1 d . .
H8 H 0.9553 0.8680 0.6778 0.082 Uiso 1 1 calc R U
C9 C 0.8295(3) 0.7490(2) 0.63688(10) 0.0602(6) Uani 1 1 d . .
H9 H 0.8006 0.7158 0.6680 0.072 Uiso 1 1 calc R U
C10 C 0.7809(2) 0.70765(17) 0.58421(9) 0.0445(5) Uani 1 1 d . .
C11 C 0.6808(3) 0.60986(17) 0.56726(9) 0.0457(5) Uani 1 1 d . .
H11A H 0.7248 0.5471 0.5874 0.055 Uiso 1 1 calc R U
H11B H 0.5716 0.6198 0.5732 0.055 Uiso 1 1 calc R U
C12 C 0.8098(2) 0.49926(16) 0.38474(9) 0.0419(5) Uani 1 1 d . .
H12 H 0.8631 0.5407 0.3619 0.050 Uiso 1 1 calc R U
C13 C 0.7464(2) 0.39891(16) 0.35826(9) 0.0402(5) Uani 1 1 d . .
C14 C 0.7145(2) 0.30858(16) 0.38772(9) 0.0436(5) Uani 1 1 d . .
H14 H 0.7294 0.3098 0.4264 0.052 Uiso 1 1 calc R U
C15 C 0.6602(2) 0.21654(16) 0.35902(9) 0.0437(5) Uani 1 1 d . .
C16 C 0.6368(2) 0.21424(16) 0.30147(9) 0.0425(5) Uani 1 1 d . .
C17 C 0.6677(2) 0.30497(17) 0.27179(9) 0.0426(5) Uani 1 1 d . .
C18 C 0.7237(2) 0.39661(16) 0.30048(9) 0.0423(5) Uani 1 1 d . .
H18 H 0.7462 0.4569 0.2809 0.051 Uiso 1 1 calc R U
C19 C 0.6393(2) 0.76775(15) 0.44696(8) 0.0383(4) Uani 1 1 d . .
C20 C 0.3712(3) 0.77619(18) 0.38863(10) 0.0502(6) Uani 1 1 d . .
C21 C 0.3383(5) 0.8924(3) 0.39917(15) 0.1089(13) Uani 1 1 d . .
H21A H 0.2603 0.9192 0.3695 0.163 Uiso 1 1 calc R U
H21B H 0.4351 0.9326 0.4009 0.163 Uiso 1 1 calc R U
H21C H 0.2987 0.8991 0.4338 0.163 Uiso 1 1 calc R U
C22 C 0.4334(4) 0.7638(3) 0.33373(11) 0.0847(9) Uani 1 1 d . .
H22A H 0.3556 0.7905 0.3040 0.127 Uiso 1 1 calc R U
H22B H 0.4532 0.6897 0.3274 0.127 Uiso 1 1 calc R U
H22C H 0.5308 0.8033 0.3352 0.127 Uiso 1 1 calc R U
C23 C 0.2234(3) 0.7090(3) 0.38632(14) 0.1012(13) Uani 1 1 d . .
H23A H 0.1445 0.7325 0.3561 0.152 Uiso 1 1 calc R U
H23B H 0.1823 0.7161 0.4206 0.152 Uiso 1 1 calc R U
H23C H 0.2492 0.6356 0.3808 0.152 Uiso 1 1 calc R U
C24 C 0.6475(3) 0.3901(2) 0.18400(10) 0.0589(6) Uani 1 1 d . .
H24A H 0.6260 0.3736 0.1450 0.088 Uiso 1 1 calc R U
H24B H 0.7521 0.4206 0.1930 0.088 Uiso 1 1 calc R U
H24C H 0.5699 0.4402 0.1928 0.088 Uiso 1 1 calc R U
C25 C 0.6344(4) 0.1226(2) 0.44234(11) 0.0678(7) Uani 1 1 d . .
H25A H 0.6165 0.0515 0.4547 0.102 Uiso 1 1 calc R U
H25B H 0.5531 0.1692 0.4517 0.102 Uiso 1 1 calc R U
H25C H 0.7369 0.1471 0.4602 0.102 Uiso 1 1 calc R U
C26 C 0.4222(3) 0.0991(2) 0.26974(11) 0.0578(6) Uani 1 1 d . .
H26A H 0.3589 0.1594 0.2539 0.069 Uiso 1 1 calc R U
H26B H 0.3975 0.0852 0.3066 0.069 Uiso 1 1 calc R U
C27 C 0.3876(3) 0.0040(2) 0.23397(12) 0.0627(7) Uani 1 1 d . .
H27A H 0.4515 -0.0556 0.2503 0.075 Uiso 1 1 calc R U
H27B H 0.4158 0.0182 0.1976 0.075 Uiso 1 1 calc R U

loop_
_atom_site_aniso_label
_atom_site_aniso_U_11
_atom_site_aniso_U_22
_atom_site_aniso_U_33
_atom_site_aniso_U_23
_atom_site_aniso_U_13
_atom_site_aniso_U_12
Cl1 0.0511(3) 0.0758(5) 0.0870(5) -0.0078(4) 0.0093(3) -0.0139(3)
O1 0.0608(9) 0.0310(8) 0.0481(9) 0.0050(6) 0.0121(7) -0.0038(6)
O2 0.0862(12) 0.0348(8) 0.0538(10) 0.0023(7) 0.0059(8) -0.0095(8)
O3 0.0501(8) 0.0372(8) 0.0616(10) -0.0130(7) 0.0081(7) -0.0037(6)
O4 0.0770(11) 0.0474(9) 0.0451(9) -0.0047(7) 0.0056(8) -0.0040(8)
O5 0.0599(9) 0.0442(9) 0.0669(11) 0.0177(8) -0.0014(8) -0.0139(7)
N1 0.0358(8) 0.0303(8) 0.0375(9) 0.0026(7) 0.0073(7) -0.0004(6)
N2 0.0375(9) 0.0426(10) 0.0473(11) 0.0163(8) 0.0049(7) -0.0012(7)
C1 0.0320(9) 0.0314(10) 0.0398(11) 0.0022(8) 0.0031(8) -0.0009(7)
C2 0.0343(9) 0.0316(10) 0.0445(12) -0.0016(8) 0.0080(8) -0.0019(7)
C3 0.0389(10) 0.0346(10) 0.0501(12) -0.0036(9) 0.0131(9) -0.0065(8)
C4 0.0340(9) 0.0296(9) 0.0401(11) 0.0005(8) 0.0073(8) -0.0028(7)
C5 0.0366(10) 0.0358(10) 0.0446(12) -0.0057(9) 0.0030(8) 0.0049(8)
C6 0.0480(12) 0.0421(12) 0.0577(14) -0.0096(10) 0.0070(10) -0.0024(9)
C7 0.0631(15) 0.0531(15) 0.0730(18) -0.0233(13) 0.0032(13) -0.0070(12)
C8 0.0784(18) 0.0653(17) 0.0566(16) -0.0243(14) -0.0038(13) 0.0029(14)
C9 0.0762(16) 0.0613(15) 0.0430(13) -0.0075(12) 0.0093(11) 0.0088(13)
C10 0.0459(11) 0.0422(12) 0.0447(12) -0.0026(9) 0.0055(9) 0.0085(9)
C11 0.0546(12) 0.0448(12) 0.0397(12) 0.0029(9) 0.0135(9) 0.0010(9)
C12 0.0419(11) 0.0384(11) 0.0485(13) -0.0018(9) 0.0166(9) -0.0066(8)
C13 0.0368(10) 0.0356(11) 0.0496(13) -0.0056(9) 0.0118(9) -0.0003(8)
C14 0.0472(11) 0.0372(11) 0.0464(12) -0.0036(9) 0.0077(9) 0.0001(9)
C15 0.0470(11) 0.0303(10) 0.0539(13) -0.0008(9) 0.0082(10) -0.0002(8)
C16 0.0409(10) 0.0328(11) 0.0532(13) -0.0060(9) 0.0056(9) 0.0022(8)
C17 0.0399(10) 0.0416(12) 0.0461(12) -0.0061(9) 0.0065(9) 0.0033(8)
C18 0.0445(11) 0.0360(11) 0.0480(13) -0.0009(9) 0.0118(9) -0.0008(8)
C19 0.0440(10) 0.0326(10) 0.0383(11) 0.0024(8) 0.0071(8) -0.0023(8)
C20 0.0440(11) 0.0499(13) 0.0535(14) 0.0170(10) -0.0018(10) -0.0006(9)
C21 0.121(3) 0.078(2) 0.110(3) -0.0004(19) -0.035(2) 0.044(2)
C22 0.0770(19) 0.121(3) 0.0517(16) 0.0170(17) -0.0049(13) -0.0207(18)
C23 0.0449(14) 0.140(3) 0.109(2) 0.075(2) -0.0167(15) -0.0220(16)
C24 0.0768(16) 0.0573(15) 0.0443(13) 0.0011(11) 0.0148(12) 0.0024(12)
C25 0.096(2) 0.0487(14) 0.0588(16) 0.0074(12) 0.0126(14) -0.0111(13)
C26 0.0483(13) 0.0581(15) 0.0655(16) -0.0123(12) 0.0045(11) -0.0021(11)
C27 0.0493(13) 0.0569(15) 0.0818(19) -0.0109(13) 0.0099(12) -0.0086(11)

loop_
_atom_type_symbol
_atom_type_description
_atom_type_scat_dispersion_real
_atom_type_scat_dispersion_imag
_atom_type_scat_source
C C 0.0033 0.0016 'International Tables Vol C Tables 4.2.6.8 and 6.1.1.4'
H H 0.0000 0.0000 'International Tables Vol C Tables 4.2.6.8 and 6.1.1.4'
N N 0.0061 0.0033 'International Tables Vol C Tables 4.2.6.8 and 6.1.1.4'
O O 0.0106 0.0060 'International Tables Vol C Tables 4.2.6.8 and 6.1.1.4'
Cl Cl 0.1484 0.1585 'International Tables Vol C Tables 4.2.6.8 and 6.1.1.4'

loop_
_geom_angle_atom_site_label_1
_geom_angle_atom_site_label_2
_geom_angle_atom_site_label_3
_geom_angle
C15 O2 C25 117.76(18)
C16 O3 C26 113.13(16)
C17 O4 C24 117.09(17)
C1 N1 C11 124.27(16)
C1 N1 C4 113.48(15)
C11 N1 C4 112.96(15)
C19 N2 C20 124.38(18)
C19 N2 H2 120.5(17)
C20 N2 H2 115.0(17)
O1 C1 N1 123.88(18)
O1 C1 C2 129.48(18)
N1 C1 C2 106.61(15)
C12 C2 C1 131.74(18)
C12 C2 C3 123.08(18)
C1 C2 C3 104.84(16)
C2 C3 C4 102.62(15)
C2 C3 H3A 111.2
C4 C3 H3A 111.2
C2 C3 H3B 111.2
C4 C3 H3B 111.2
H3A C3 H3B 109.2
N1 C4 C5 102.31(15)
N1 C4 C3 102.58(14)
C5 C4 C3 118.02(15)
N1 C4 C19 115.41(14)
C5 C4 C19 111.22(15)
C3 C4 C19 107.28(16)
C10 C5 C6 121.3(2)
C10 C5 C4 110.37(17)
C6 C5 C4 128.35(19)
C7 C6 C5 118.0(2)
C7 C6 H6 121.0
C5 C6 H6 121.0
C6 C7 C8 120.9(2)
C6 C7 H7 119.5
C8 C7 H7 119.5
C9 C8 C7 121.0(2)
C9 C8 H8 119.5
C7 C8 H8 119.5
C8 C9 C10 118.9(2)
C8 C9 H9 120.6
C10 C9 H9 120.6
C5 C10 C9 120.0(2)
C5 C10 C11 111.09(18)
C9 C10 C11 128.9(2)
N1 C11 C10 101.75(16)
N1 C11 H11A 111.4
C10 C11 H11A 111.4
N1 C11 H11B 111.4
C10 C11 H11B 111.4
H11A C11 H11B 109.3
C2 C12 C13 133.66(19)
C2 C12 H12 113.2
C13 C12 H12 113.2
C18 C13 C14 119.93(19)
C18 C13 C12 116.23(18)
C14 C13 C12 123.81(19)
C15 C14 C13 119.5(2)
C15 C14 H14 120.2
C13 C14 H14 120.2
O2 C15 C16 115.01(18)
O2 C15 C14 124.4(2)
C16 C15 C14 120.61(19)
C15 C16 O3 120.95(19)
C15 C16 C17 119.97(19)
O3 C16 C17 119.03(19)
O4 C17 C18 124.7(2)
O4 C17 C16 115.85(18)
C18 C17 C16 119.4(2)
C17 C18 C13 120.52(19)
C17 C18 H18 119.7
C13 C18 H18 119.7
O5 C19 N2 124.97(19)
O5 C19 C4 117.37(17)
N2 C19 C4 117.58(16)
N2 C20 C23 106.67(18)
N2 C20 C21 111.1(2)
C23 C20 C21 111.7(3)
N2 C20 C22 108.6(2)
C23 C20 C22 108.4(2)
C21 C20 C22 110.3(3)
C20 C21 H21A 109.5
C20 C21 H21B 109.5
H21A C21 H21B 109.5
C20 C21 H21C 109.5
H21A C21 H21C 109.5
H21B C21 H21C 109.5
C20 C22 H22A 109.5
C20 C22 H22B 109.5
H22A C22 H22B 109.5
C20 C22 H22C 109.5
H22A C22 H22C 109.5
H22B C22 H22C 109.5
C20 C23 H23A 109.5
C20 C23 H23B 109.5
H23A C23 H23B 109.5
C20 C23 H23C 109.5
H23A C23 H23C 109.5
H23B C23 H23C 109.5
O4 C24 H24A 109.5
O4 C24 H24B 109.5
H24A C24 H24B 109.5
O4 C24 H24C 109.5
H24A C24 H24C 109.5
H24B C24 H24C 109.5
O2 C25 H25A 109.5
O2 C25 H25B 109.5
H25A C25 H25B 109.5
O2 C25 H25C 109.5
H25A C25 H25C 109.5
H25B C25 H25C 109.5
O3 C26 C27 106.60(19)
O3 C26 H26A 110.4
C27 C26 H26A 110.4
O3 C26 H26B 110.4
C27 C26 H26B 110.4
H26A C26 H26B 108.6
C26 C27 Cl1 110.55(18)
C26 C27 H27A 109.5
Cl1 C27 H27A 109.5
C26 C27 H27B 109.5
Cl1 C27 H27B 109.5
H27A C27 H27B 108.1

loop_
_geom_bond_atom_site_label_1
_geom_bond_atom_site_label_2
_geom_bond_distance
Cl1 C27 1.775(2)
O1 C1 1.226(2)
O2 C15 1.369(2)
O2 C25 1.419(3)
O3 C16 1.388(2)
O3 C26 1.436(3)
O4 C17 1.364(3)
O4 C24 1.415(3)
O5 C19 1.224(2)
N1 C1 1.362(2)
N1 C11 1.468(3)
N1 C4 1.471(2)
N2 C19 1.331(3)
N2 C20 1.479(3)
N2 H2 0.79(2)
C1 C2 1.496(3)
C2 C12 1.335(3)
C2 C3 1.512(3)
C3 C4 1.541(3)
C3 H3A 0.9700
C3 H3B 0.9700
C4 C5 1.506(3)
C4 C19 1.543(3)
C5 C10 1.382(3)
C5 C6 1.392(3)
C6 C7 1.377(3)
C6 H6 0.9300
C7 C8 1.380(4)
C7 H7 0.9300
C8 C9 1.376(4)
C8 H8 0.9300
C9 C10 1.384(3)
C9 H9 0.9300
C10 C11 1.511(3)
C11 H11A 0.9700
C11 H11B 0.9700
C12 C13 1.475(3)
C12 H12 0.9300
C13 C18 1.390(3)
C13 C14 1.390(3)
C14 C15 1.389(3)
C14 H14 0.9300
C15 C16 1.384(3)
C16 C17 1.395(3)
C17 C18 1.388(3)
C18 H18 0.9300
C20 C23 1.505(3)
C20 C21 1.512(4)
C20 C22 1.523(4)
C21 H21A 0.9600
C21 H21B 0.9600
C21 H21C 0.9600
C22 H22A 0.9600
C22 H22B 0.9600
C22 H22C 0.9600
C23 H23A 0.9600
C23 H23B 0.9600
C23 H23C 0.9600
C24 H24A 0.9600
C24 H24B 0.9600
C24 H24C 0.9600
C25 H25A 0.9600
C25 H25B 0.9600
C25 H25C 0.9600
C26 C27 1.478(3)
C26 H26A 0.9700
C26 H26B 0.9700
C27 H27A 0.9700
C27 H27B 0.9700

loop_
_geom_hbond_atom_site_label_D
_geom_hbond_atom_site_label_H
_geom_hbond_atom_site_label_A
_geom_hbond_distance_DH
_geom_hbond_distance_HA
_geom_hbond_distance_DA
_geom_hbond_angle_DHA
_geom_hbond_site_symmetry_A
N2 H2 O1 0.79(2) 2.38(2) 3.134(2) 158(2) 3_666

loop_
_geom_torsion_atom_site_label_1
_geom_torsion_atom_site_label_2
_geom_torsion_atom_site_label_3
_geom_torsion_atom_site_label_4
_geom_torsion
C11 N1 C1 O1 27.4(3)
C4 N1 C1 O1 171.56(17)
C11 N1 C1 C2 -150.74(17)
C4 N1 C1 C2 -6.6(2)
O1 C1 C2 C12 32.9(3)
N1 C1 C2 C12 -149.1(2)
O1 C1 C2 C3 -153.8(2)
N1 C1 C2 C3 24.17(19)
C12 C2 C3 C4 142.76(19)
C1 C2 C3 C4 -31.27(19)
C1 N1 C4 C5 -136.02(16)
C11 N1 C4 C5 12.29(19)
C1 N1 C4 C3 -13.2(2)
C11 N1 C4 C3 135.07(16)
C1 N1 C4 C19 103.06(18)
C11 N1 C4 C19 -108.63(19)
C2 C3 C4 N1 26.81(19)
C2 C3 C4 C5 138.30(17)
C2 C3 C4 C19 -95.19(17)
N1 C4 C5 C10 -7.1(2)
C3 C4 C5 C10 -118.73(19)
C19 C4 C5 C10 116.68(18)
N1 C4 C5 C6 174.01(19)
C3 C4 C5 C6 62.4(3)
C19 C4 C5 C6 -62.2(3)
C10 C5 C6 C7 1.8(3)
C4 C5 C6 C7 -179.4(2)
C5 C6 C7 C8 -1.2(4)
C6 C7 C8 C9 0.1(4)
C7 C8 C9 C10 0.6(4)
C6 C5 C10 C9 -1.2(3)
C4 C5 C10 C9 179.81(19)
C6 C5 C10 C11 178.82(19)
C4 C5 C10 C11 -0.2(2)
C8 C9 C10 C5 0.0(3)
C8 C9 C10 C11 180.0(2)
C1 N1 C11 C10 132.03(18)
C4 N1 C11 C10 -12.3(2)
C5 C10 C11 N1 7.3(2)
C9 C10 C11 N1 -172.6(2)
C1 C2 C12 C13 -5.5(4)
C3 C2 C12 C13 -177.7(2)
C2 C12 C13 C18 158.2(2)
C2 C12 C13 C14 -23.9(4)
C18 C13 C14 C15 0.0(3)
C12 C13 C14 C15 -177.77(19)
C25 O2 C15 C16 -173.3(2)
C25 O2 C15 C14 8.3(3)
C13 C14 C15 O2 178.02(19)
C13 C14 C15 C16 -0.3(3)
O2 C15 C16 O3 -1.3(3)
C14 C15 C16 O3 177.23(18)
O2 C15 C16 C17 -178.57(18)
C14 C15 C16 C17 0.0(3)
C26 O3 C16 C15 77.6(2)
C26 O3 C16 C17 -105.1(2)
C24 O4 C17 C18 -8.9(3)
C24 O4 C17 C16 171.10(19)
C15 C16 C17 O4 -179.28(18)
O3 C16 C17 O4 3.4(3)
C15 C16 C17 C18 0.7(3)
O3 C16 C17 C18 -176.59(17)
O4 C17 C18 C13 178.97(19)
C16 C17 C18 C13 -1.1(3)
C14 C13 C18 C17 0.7(3)
C12 C13 C18 C17 178.64(18)
C20 N2 C19 O5 9.3(3)
C20 N2 C19 C4 -167.11(19)
N1 C4 C19 O5 179.10(18)
C5 C4 C19 O5 63.1(2)
C3 C4 C19 O5 -67.3(2)
N1 C4 C19 N2 -4.2(3)
C5 C4 C19 N2 -120.2(2)
C3 C4 C19 N2 109.4(2)
C19 N2 C20 C23 177.3(2)
C19 N2 C20 C21 -60.8(3)
C19 N2 C20 C22 60.7(3)
C16 O3 C26 C27 175.3(2)
O3 C26 C27 Cl1 -179.12(17)
